data_2214070
loop_
_publ_author_name
'Liu Meng'
'De-Qing Shi'

_publ_section_title
;
 Benzaldehyde <i>O</i>-[(<i>E</i>)-(6-chloropyridin-3-yl)methyl]oxime
;
_journal_coeditor_code BQ2025
_journal_issue 7
_journal_name_full 'Acta Crystallographica Section E'
_journal_page_first o3311
_journal_page_last o3311
_journal_paper_doi 10.1107/S1600536807030127
_journal_volume 63
_journal_year 2007
_chemical_formula_iupac 'C13 H11 Cl N2 O'
_chemical_formula_moiety 'C13 H11 Cl N2 O'
_chemical_formula_sum 'C13 H11 Cl N2 O'
_chemical_formula_weight 246.69
_chemical_name_systematic
;
Benzaldehyde O-[(E)-(6-chloropyridin-3-yl)methyl]oxime
;
_space_group_IT_number 14
_symmetry_cell_setting monoclinic
_symmetry_space_group_name_Hall '-P 2yn'
_symmetry_space_group_name_H-M 'P 1 21/n 1'
_atom_sites_solution_hydrogens geom
_atom_sites_solution_primary direct
_atom_sites_solution_secondary difmap
_audit_creation_method SHELXL-97
_cell_angle_alpha 90.00
_cell_angle_beta 95.571(2)
_cell_angle_gamma 90.00
_cell_formula_units_Z 4
_cell_length_a 7.6265(7)
_cell_length_b 6.1724(6)
_cell_length_c 26.559(3)
_cell_measurement_reflns_used 1488
_cell_measurement_temperature 291(2)
_cell_measurement_theta_max 23.01
_cell_measurement_theta_min 2.72
_cell_volume 1244.3(2)
_computing_cell_refinement 'SAINT (Bruker, 2000)'
_computing_data_collection 'SMART (Bruker, 2000)'
_computing_data_reduction SAINT
_computing_molecular_graphics 'SHELXTL (Bruker, 1997)'
_computing_publication_material SHELXTL
_computing_structure_refinement 'SHELXL97 (Sheldrick, 1997)'
_computing_structure_solution 'SHELXS97 (Sheldrick, 1997)'
_diffrn_ambient_temperature 291(2)
_diffrn_measured_fraction_theta_full 0.994
_diffrn_measured_fraction_theta_max 0.994
_diffrn_measurement_device_type 'Bruker SMART CCD area-detector'
_diffrn_measurement_method '\f and \w'
_diffrn_radiation_monochromator graphite
_diffrn_radiation_source 'fine-focus sealed tube'
_diffrn_radiation_type MoK\a
_diffrn_radiation_wavelength 0.71073
_diffrn_reflns_av_R_equivalents 0.0459
_diffrn_reflns_av_sigmaI/netI 0.0522
_diffrn_reflns_limit_h_max 9
_diffrn_reflns_limit_h_min -7
_diffrn_reflns_limit_k_max 7
_diffrn_reflns_limit_k_min -7
_diffrn_reflns_limit_l_max 32
_diffrn_reflns_limit_l_min -32
_diffrn_reflns_number 6565
_diffrn_reflns_theta_full 26.00
_diffrn_reflns_theta_max 26.00
_diffrn_reflns_theta_min 2.72
_diffrn_standards_number 0
_exptl_absorpt_coefficient_mu 0.291
_exptl_absorpt_correction_T_max 0.9715
_exptl_absorpt_correction_T_min 0.9440
_exptl_absorpt_correction_type none
_exptl_crystal_colour colorless
_exptl_crystal_density_diffrn 1.317
_exptl_crystal_density_method 'not measured'
_exptl_crystal_description block
_exptl_crystal_F_000 512
_exptl_crystal_size_max 0.20
_exptl_crystal_size_mid 0.20
_exptl_crystal_size_min 0.10
_refine_diff_density_max 0.456
_refine_diff_density_min -0.437
_refine_ls_extinction_method none
_refine_ls_goodness_of_fit_ref 1.076
_refine_ls_hydrogen_treatment constr
_refine_ls_matrix_type full
_refine_ls_number_parameters 154
_refine_ls_number_reflns 2434
_refine_ls_number_restraints 0
_refine_ls_restrained_S_all 1.076
_refine_ls_R_factor_all 0.0875
_refine_ls_R_factor_gt 0.0687
_refine_ls_shift/su_max 0.000
_refine_ls_shift/su_mean 0.000
_refine_ls_structure_factor_coef Fsqd
_refine_ls_weighting_details 'calc w=1/[\s^2^(Fo^2^)+(0.0981P)^2^] where P=(Fo^2^+2Fc^2^)/3'
_refine_ls_weighting_scheme calc
_refine_ls_wR_factor_gt 0.1624
_refine_ls_wR_factor_ref 0.1725
_reflns_number_gt 1812
_reflns_number_total 2434
_reflns_threshold_expression I>2\s(I)
_cod_data_source_file bq2025.cif
_cod_data_source_block I
_cod_depositor_comments
;
The following automatic conversions were performed:
'_symmetry_cell_setting' value 'Monoclinic' changed to 'monoclinic'
according to '/home/saulius/struct/CIF-dictionaries/cif_core.dic'
dictionary named 'cif_core.dic' version 2.4.1 from 2010-06-29.

Automatic conversion script
Id: cif_fix_enum 1527 2010-12-29 10:47:43Z saulius 

The following automatic conversions were performed:

'_symmetry_cell_setting' value 'Monoclinic' changed to 'monoclinic'
according to /home/saulius/struct/CIF-dictionaries/cif_core.dic
dictionary named 'cif_core.dic' version 2.4.1 from 2010-06-29.

Automatic conversion script
Id: cif_fix_values 1715 2011-07-08 13:25:40Z adriana 
;
_cod_original_cell_volume 1244.4(2)
_cod_original_sg_symbol_H-M 'P 21/n '
_cod_database_code 2214070
_cod_database_fobs_code 2214070

loop_
_symmetry_equiv_pos_as_xyz
'x, y, z'
'-x+1/2, y+1/2, -z+1/2'
'-x, -y, -z'
'x-1/2, -y-1/2, z-1/2'

loop_
_atom_site_type_symbol
_atom_site_label
_atom_site_fract_x
_atom_site_fract_y
_atom_site_fract_z
_atom_site_U_iso_or_equiv
_atom_site_adp_type
_atom_site_calc_flag
_atom_site_refinement_flags
_atom_site_occupancy
Cl Cl1 1.33608(9) 0.63372(13) 0.08131(3) 0.0606(3) Uani d . 1
N N1 0.9975(3) 0.5817(3) 0.06336(8) 0.0430(5) Uani d . 1
C C1 1.1464(3) 0.4739(4) 0.07219(8) 0.0388(6) Uani d . 1
C C2 1.1623(3) 0.2523(4) 0.07433(9) 0.0444(6) Uani d . 1
H H2 1.2711 0.1856 0.0816 0.053 Uiso calc R 1
C C3 1.0098(3) 0.1334(4) 0.06520(10) 0.0465(7) Uani d . 1
H H3 1.0141 -0.0171 0.0660 0.056 Uiso calc R 1
N N2 0.5987(3) 0.0913(4) 0.12441(8) 0.0476(6) Uani d . 1
O O1 0.6497(2) -0.0338(3) 0.08380(7) 0.0536(5) Uani d . 1
C C4 0.8504(3) 0.2383(4) 0.05489(8) 0.0380(6) Uani d . 1
C C6 0.6820(4) 0.1122(5) 0.04346(10) 0.0531(7) Uani d . 1
H H6A 0.5841 0.2126 0.0379 0.064 Uiso calc R 1
H H6B 0.6884 0.0300 0.0126 0.064 Uiso calc R 1
C C7 0.5999(3) -0.0236(5) 0.16416(10) 0.0485(7) Uani d . 1
H H7 0.6367 -0.1671 0.1632 0.058 Uiso calc R 1
C C5 0.8517(3) 0.4599(4) 0.05535(8) 0.0416(6) Uani d . 1
H H5 0.7441 0.5311 0.0497 0.050 Uiso calc R 1
C C8 0.5447(3) 0.0640(5) 0.21148(9) 0.0443(6) Uani d . 1
C C13 0.4649(4) 0.2660(5) 0.21383(11) 0.0541(7) Uani d . 1
H H13 0.4416 0.3482 0.1846 0.065 Uiso calc R 1
C C9 0.5771(4) -0.0548(6) 0.25566(11) 0.0601(8) Uani d . 1
H H9 0.6287 -0.1909 0.2543 0.072 Uiso calc R 1
C C12 0.4203(4) 0.3442(6) 0.25976(12) 0.0680(9) Uani d . 1
H H12 0.3659 0.4786 0.2613 0.082 Uiso calc R 1
C C10 0.5348(5) 0.0231(6) 0.30130(12) 0.0759(10) Uani d . 1
H H10 0.5591 -0.0586 0.3306 0.091 Uiso calc R 1
C C11 0.4565(5) 0.2227(7) 0.30346(12) 0.0750(10) Uani d . 1
H H11 0.4276 0.2765 0.3343 0.090 Uiso calc R 1

loop_
_atom_site_aniso_label
_atom_site_aniso_U_11
_atom_site_aniso_U_22
_atom_site_aniso_U_33
_atom_site_aniso_U_12
_atom_site_aniso_U_13
_atom_site_aniso_U_23
Cl1 0.0421(5) 0.0550(5) 0.0831(6) -0.0231(3) -0.0027(3) 0.0001(4)
N1 0.0381(13) 0.0328(12) 0.0580(13) -0.0045(10) 0.0043(9) -0.0007(9)
C1 0.0313(13) 0.0386(15) 0.0462(13) -0.0081(11) 0.0015(10) -0.0016(11)
C2 0.0314(14) 0.0379(16) 0.0639(16) 0.0001(11) 0.0038(11) 0.0048(12)
C3 0.0434(16) 0.0316(14) 0.0641(16) -0.0043(12) 0.0042(12) -0.0005(12)
N2 0.0323(12) 0.0466(14) 0.0650(14) -0.0066(10) 0.0100(9) -0.0024(11)
O1 0.0454(12) 0.0485(12) 0.0693(12) -0.0202(9) 0.0177(8) -0.0094(9)
C4 0.0316(13) 0.0397(15) 0.0432(13) -0.0088(11) 0.0057(10) -0.0031(11)
C6 0.0422(16) 0.0635(19) 0.0537(15) -0.0211(14) 0.0048(12) -0.0085(14)
C7 0.0300(14) 0.0422(16) 0.0726(18) -0.0032(11) 0.0019(12) 0.0056(14)
C5 0.0279(13) 0.0432(15) 0.0534(15) 0.0019(11) 0.0030(10) -0.0028(12)
C8 0.0279(14) 0.0481(16) 0.0559(16) -0.0070(11) -0.0009(10) 0.0038(13)
C13 0.0407(16) 0.0585(19) 0.0631(17) 0.0008(14) 0.0048(12) 0.0064(14)
C9 0.0481(18) 0.061(2) 0.0693(19) 0.0012(15) -0.0018(14) 0.0123(16)
C12 0.056(2) 0.064(2) 0.085(2) 0.0030(16) 0.0147(16) -0.0041(18)
C10 0.082(3) 0.083(3) 0.062(2) -0.001(2) 0.0035(16) 0.0179(19)
C11 0.071(2) 0.097(3) 0.0577(19) -0.011(2) 0.0127(15) -0.0069(19)

loop_
_atom_type_symbol
_atom_type_description
_atom_type_scat_dispersion_real
_atom_type_scat_dispersion_imag
_atom_type_scat_source
C C 0.0033 0.0016 'International Tables Vol C Tables 4.2.6.8 and 6.1.1.4'
H H 0.0000 0.0000 'International Tables Vol C Tables 4.2.6.8 and 6.1.1.4'
N N 0.0061 0.0033 'International Tables Vol C Tables 4.2.6.8 and 6.1.1.4'
O O 0.0106 0.0060 'International Tables Vol C Tables 4.2.6.8 and 6.1.1.4'
Cl Cl 0.1484 0.1585 'International Tables Vol C Tables 4.2.6.8 and 6.1.1.4'

loop_
_geom_angle_atom_site_label_1
_geom_angle_atom_site_label_2
_geom_angle_atom_site_label_3
_geom_angle
C1 N1 C5 115.6(2)
N1 C1 C2 125.5(2)
N1 C1 Cl1 115.30(19)
C2 C1 Cl1 119.16(19)
C1 C2 C3 117.0(2)
C1 C2 H2 121.5
C3 C2 H2 121.5
C2 C3 C4 119.8(2)
C2 C3 H3 120.1
C4 C3 H3 120.1
C7 N2 O1 110.4(2)
N2 O1 C6 107.8(2)
C5 C4 C3 117.5(2)
C5 C4 C6 121.6(2)
C3 C4 C6 121.0(2)
O1 C6 C4 112.2(2)
O1 C6 H6A 109.2
C4 C6 H6A 109.2
O1 C6 H6B 109.2
C4 C6 H6B 109.2
H6A C6 H6B 107.9
N2 C7 C8 121.8(3)
N2 C7 H7 119.1
C8 C7 H7 119.1
N1 C5 C4 124.5(2)
N1 C5 H5 117.7
C4 C5 H5 117.7
C9 C8 C13 118.6(3)
C9 C8 C7 119.2(3)
C13 C8 C7 122.2(2)
C12 C13 C8 119.9(3)
C12 C13 H13 120.1
C8 C13 H13 120.1
C10 C9 C8 121.7(3)
C10 C9 H9 119.2
C8 C9 H9 119.2
C13 C12 C11 120.2(3)
C13 C12 H12 119.9
C11 C12 H12 119.9
C9 C10 C11 119.5(3)
C9 C10 H10 120.3
C11 C10 H10 120.3
C10 C11 C12 120.2(3)
C10 C11 H11 119.9
C12 C11 H11 119.9

loop_
_geom_bond_atom_site_label_1
_geom_bond_atom_site_label_2
_geom_bond_distance
Cl1 C1 1.748(2)
N1 C1 1.317(3)
N1 C5 1.341(3)
C1 C2 1.374(4)
C2 C3 1.376(3)
C2 H2 0.9300
C3 C4 1.381(4)
C3 H3 0.9300
N2 C7 1.271(3)
N2 O1 1.412(3)
O1 C6 1.439(3)
C4 C5 1.368(4)
C4 C6 1.508(3)
C6 H6A 0.9700
C6 H6B 0.9700
C7 C8 1.467(4)
C7 H7 0.9300
C5 H5 0.9300
C8 C9 1.385(4)
C8 C13 1.391(4)
C13 C12 1.385(4)
C13 H13 0.9300
C9 C10 1.371(4)
C9 H9 0.9300
C12 C11 1.387(5)
C12 H12 0.9300
C10 C11 1.373(5)
C10 H10 0.9300
C11 H11 0.9300

loop_
_geom_hbond_atom_site_label_D
_geom_hbond_atom_site_label_H
_geom_hbond_atom_site_label_A
_geom_hbond_site_symmetry_A
_geom_hbond_distance_DH
_geom_hbond_distance_HA
_geom_hbond_distance_DA
_geom_hbond_angle_DHA
C3 H3 N1 1_545 0.93 2.48 3.407(3) 174.5
C10 H10 Cg1 2_645 0.93 2.93 3.755(3) 149
C15 H15 Cg1 2_555 0.97 2.97 3.690(4) 136

loop_
_geom_torsion_atom_site_label_1
_geom_torsion_atom_site_label_2
_geom_torsion_atom_site_label_3
_geom_torsion_atom_site_label_4
_geom_torsion
C5 N1 C1 C2 -0.8(3)
C5 N1 C1 Cl1 178.74(16)
N1 C1 C2 C3 1.7(4)
Cl1 C1 C2 C3 -177.83(19)
C1 C2 C3 C4 -0.5(4)
C7 N2 O1 C6 -168.0(2)
C2 C3 C4 C5 -1.4(4)
C2 C3 C4 C6 178.5(2)
N2 O1 C6 C4 72.9(3)
C5 C4 C6 O1 -122.5(3)
C3 C4 C6 O1 57.7(3)
O1 N2 C7 C8 -177.3(2)
C1 N1 C5 C4 -1.3(3)
C3 C4 C5 N1 2.4(4)
C6 C4 C5 N1 -177.4(2)
N2 C7 C8 C9 -168.9(2)
N2 C7 C8 C13 9.3(4)
C9 C8 C13 C12 0.3(4)
C7 C8 C13 C12 -178.0(2)
C13 C8 C9 C10 -1.0(4)
C7 C8 C9 C10 177.3(3)
C8 C13 C12 C11 0.6(4)
C8 C9 C10 C11 0.8(5)
C9 C10 C11 C12 0.0(5)
C13 C12 C11 C10 -0.8(5)

loop_
_cod_related_entry_id
_cod_related_entry_database
_cod_related_entry_code
1 ChemSpider 21184840
